data_4038943
loop_
_publ_author_name
'Shcherbakova, Valeriya'
'Dibchak, Dmitry'
'Snisarenko, Mariya'
'Skalenko, Yevhen'
'Denisenko, Aleksandr V.'
'Kuznetsova, Anastasiia S.'
'Mykhailiuk, Pavel K.'

_publ_section_title
;
 Bicyclic Piperidines <i>via</i> [2 + 2] Photocycloaddition.
;
_journal_name_full 'The Journal of organic chemistry'
_journal_paper_doi 10.1021/acs.joc.0c02355
_journal_year 2020
_chemical_absolute_configuration rm
_chemical_formula_moiety 'C18 H17 N O2'
_chemical_formula_sum 'C18 H17 N O2'
_chemical_formula_weight 279.33
_space_group_IT_number 4
_space_group_name_Hall 'P 2yb'
_space_group_name_H-M_alt 'P 1 21 1'
_symmetry_cell_setting monoclinic
_symmetry_space_group_name_Hall 'P 2yb'
_symmetry_space_group_name_H-M 'P 1 21 1'
_atom_sites_solution_hydrogens geom
_atom_sites_solution_primary direct
_atom_sites_solution_secondary difmap
_audit_block_doi 10.5517/cc1090cp
_audit_creation_method SHELXL-97
_audit_update_record
;
2013-04-02 deposited with the CCDC.	2020-09-21 downloaded from the CCDC.
;
_cell_angle_alpha 90.00
_cell_angle_beta 94.121(2)
_cell_angle_gamma 90.00
_cell_formula_units_Z 2
_cell_length_a 10.3223(4)
_cell_length_b 6.0857(3)
_cell_length_c 11.5807(5)
_cell_measurement_reflns_used 8309
_cell_measurement_temperature 100(2)
_cell_measurement_theta_max 29.15
_cell_measurement_theta_min 2.55
_cell_volume 725.60(6)
_computing_structure_refinement 'SHELXL-97 (Sheldrick, 1997)'
_computing_structure_solution 'SHELXS-97 (Sheldrick, 1990)'
_diffrn_ambient_temperature 100(2)
_diffrn_measured_fraction_theta_full 0.999
_diffrn_measured_fraction_theta_max 0.999
_diffrn_measurement_device_type 'Bruker APEX-II CCD'
_diffrn_measurement_method '\f and \w scans'
_diffrn_radiation_monochromator graphite
_diffrn_radiation_source 'fine-focus sealed tube'
_diffrn_radiation_type MoK\a
_diffrn_radiation_wavelength 0.71073
_diffrn_reflns_av_R_equivalents 0.0417
_diffrn_reflns_av_sigmaI/netI 0.0326
_diffrn_reflns_limit_h_max 14
_diffrn_reflns_limit_h_min -14
_diffrn_reflns_limit_k_max 8
_diffrn_reflns_limit_k_min -8
_diffrn_reflns_limit_l_max 15
_diffrn_reflns_limit_l_min -15
_diffrn_reflns_number 19721
_diffrn_reflns_theta_full 29.00
_diffrn_reflns_theta_max 29.00
_diffrn_reflns_theta_min 2.55
_exptl_absorpt_coefficient_mu 0.083
_exptl_absorpt_correction_T_max 0.9897
_exptl_absorpt_correction_T_min 0.9603
_exptl_absorpt_correction_type multi-sacn
_exptl_absorpt_process_details 'sadabs 2008/1 Bruker AXS'
_exptl_crystal_colour colourless
_exptl_crystal_density_diffrn 1.278
_exptl_crystal_density_method 'not measured'
_exptl_crystal_description platelet
_exptl_crystal_F_000 296
_exptl_crystal_size_max 0.49
_exptl_crystal_size_mid 0.30
_exptl_crystal_size_min 0.12
_refine_diff_density_max 0.393
_refine_diff_density_min -0.171
_refine_diff_density_rms 0.058
_refine_ls_abs_structure_details 'Flack H D (1983), Acta Cryst. A39, 876-881'
_refine_ls_abs_structure_Flack 1.4(14)
_refine_ls_extinction_method none
_refine_ls_goodness_of_fit_ref 1.070
_refine_ls_hydrogen_treatment constr
_refine_ls_matrix_type full
_refine_ls_number_parameters 190
_refine_ls_number_reflns 3856
_refine_ls_number_restraints 1
_refine_ls_restrained_S_all 1.070
_refine_ls_R_factor_all 0.0592
_refine_ls_R_factor_gt 0.0533
_refine_ls_shift/su_max 0.000
_refine_ls_shift/su_mean 0.000
_refine_ls_structure_factor_coef Fsqd
_refine_ls_weighting_details 'calc w=1/[\s^2^(Fo^2^)+(0.0815P)^2^+0.2436P] where P=(Fo^2^+2Fc^2^)/3'
_refine_ls_weighting_scheme calc
_refine_ls_wR_factor_gt 0.1410
_refine_ls_wR_factor_ref 0.1463
_reflns_number_gt 3499
_reflns_number_total 3856
_reflns_threshold_expression >2sigma(I)
_cod_data_source_file jo0c02355_si_003.cif
_cod_data_source_block michon10_0m
_cod_depositor_comments
;
The following automatic conversions were performed:

data item '_symmetry_cell_setting' value 'Monoclinic' was changed to
'monoclinic' in accordance with the
/home/data/users/saulius/crontab/automatic-downloads/rss-feeds/ACS/lib/dictionaries/cif_core.dic
dictionary named 'cif_core.dic' version 2.4.2 last updated on
2011-04-26.

Automatic conversion script
Id: cif_fix_values 7556 2019-12-06 15:28:31Z antanas 
;
_cod_original_sg_symbol_H-M P2(1)
_cod_database_code 4038943

loop_
_symmetry_equiv_pos_as_xyz
'x, y, z'
'-x, y+1/2, -z'

loop_
_atom_site_label
_atom_site_type_symbol
_atom_site_fract_x
_atom_site_fract_y
_atom_site_fract_z
_atom_site_U_iso_or_equiv
_atom_site_adp_type
_atom_site_occupancy
_atom_site_symmetry_multiplicity
_atom_site_calc_flag
_atom_site_refinement_flags
_atom_site_disorder_assembly
_atom_site_disorder_group
C1 C 0.2800(2) 0.8182(3) 0.39763(17) 0.0288(4) Uani 1 1 d . . .
C2 C 0.2221(2) 1.0250(4) 0.4068(2) 0.0365(5) Uani 1 1 d . . .
H2 H 0.2326 1.1331 0.3490 0.044 Uiso 1 1 calc R . .
C3 C 0.1491(3) 1.0728(4) 0.5003(3) 0.0488(7) Uani 1 1 d . . .
H3 H 0.1093 1.2127 0.5060 0.059 Uiso 1 1 calc R . .
C4 C 0.1346(3) 0.9136(5) 0.5861(2) 0.0501(7) Uani 1 1 d . . .
H4 H 0.0863 0.9467 0.6507 0.060 Uiso 1 1 calc R . .
C5 C 0.1897(3) 0.7115(5) 0.5767(2) 0.0443(6) Uani 1 1 d . . .
H5 H 0.1780 0.6027 0.6339 0.053 Uiso 1 1 calc R . .
C6 C 0.2634(2) 0.6640(4) 0.48319(18) 0.0352(5) Uani 1 1 d . . .
H6 H 0.3028 0.5235 0.4783 0.042 Uiso 1 1 calc R . .
C7 C 0.3665(2) 0.7677(3) 0.29931(17) 0.0286(4) Uani 1 1 d . . .
H7 H 0.3550 0.8928 0.2435 0.034 Uiso 1 1 calc R . .
C8 C 0.5104(2) 0.7644(4) 0.34070(19) 0.0345(5) Uani 1 1 d . . .
H8A H 0.5381 0.9132 0.3668 0.041 Uiso 1 1 calc R . .
H8B H 0.5244 0.6627 0.4072 0.041 Uiso 1 1 calc R . .
C9 C 0.59132(19) 0.6905(4) 0.24306(19) 0.0347(5) Uani 1 1 d . . .
H9A H 0.5776 0.7924 0.1767 0.042 Uiso 1 1 calc R . .
H9B H 0.6846 0.6933 0.2697 0.042 Uiso 1 1 calc R . .
C10 C 0.55279(18) 0.4615(4) 0.2057(2) 0.0337(5) Uani 1 1 d . . .
H10A H 0.6030 0.4165 0.1400 0.040 Uiso 1 1 calc R . .
H10B H 0.5732 0.3579 0.2704 0.040 Uiso 1 1 calc R . .
C11 C 0.32047(17) 0.5621(3) 0.23283(15) 0.0223(3) Uani 1 1 d . . .
C12 C 0.37073(18) 0.2866(3) 0.09069(16) 0.0240(4) Uani 1 1 d . . .
C13 C 0.25292(16) 0.3290(3) 0.01194(14) 0.0202(3) Uani 1 1 d . . .
C14 C 0.23288(18) 0.5343(3) -0.03952(15) 0.0229(3) Uani 1 1 d . . .
H14 H 0.2882 0.6539 -0.0171 0.028 Uiso 1 1 calc R . .
C15 C 0.1316(2) 0.5629(4) -0.12374(16) 0.0304(4) Uani 1 1 d . . .
H15 H 0.1185 0.7018 -0.1601 0.036 Uiso 1 1 calc R . .
C16 C 0.04933(19) 0.3885(4) -0.15488(17) 0.0339(5) Uani 1 1 d . . .
H16 H -0.0197 0.4088 -0.2127 0.041 Uiso 1 1 calc R . .
C17 C 0.06750(19) 0.1850(4) -0.10207(18) 0.0315(4) Uani 1 1 d . . .
H17 H 0.0099 0.0671 -0.1222 0.038 Uiso 1 1 calc R . .
C18 C 0.17016(18) 0.1547(3) -0.01972(17) 0.0259(4) Uani 1 1 d . . .
H18 H 0.1842 0.0148 0.0153 0.031 Uiso 1 1 calc R . .
N1 N 0.41117(15) 0.4518(3) 0.17023(14) 0.0259(4) Uani 1 1 d . . .
O1 O 0.20707(12) 0.5033(3) 0.22878(12) 0.0285(3) Uani 1 1 d . . .
O2 O 0.43754(15) 0.1234(3) 0.08030(15) 0.0360(4) Uani 1 1 d . . .

loop_
_atom_site_aniso_label
_atom_site_aniso_U_11
_atom_site_aniso_U_22
_atom_site_aniso_U_33
_atom_site_aniso_U_23
_atom_site_aniso_U_13
_atom_site_aniso_U_12
C1 0.0291(9) 0.0291(10) 0.0279(9) -0.0030(8) -0.0004(7) -0.0026(8)
C2 0.0380(11) 0.0278(10) 0.0425(12) 0.0010(9) -0.0051(9) -0.0038(9)
C3 0.0449(13) 0.0335(12) 0.0672(17) -0.0221(12) -0.0027(12) 0.0049(10)
C4 0.0567(15) 0.0559(16) 0.0389(13) -0.0141(12) 0.0107(11) -0.0057(13)
C5 0.0565(14) 0.0495(15) 0.0280(10) -0.0062(10) 0.0102(10) -0.0080(12)
C6 0.0420(11) 0.0363(11) 0.0272(9) 0.0019(9) 0.0017(8) 0.0024(9)
C7 0.0322(9) 0.0295(10) 0.0242(9) -0.0005(8) 0.0025(7) -0.0025(8)
C8 0.0285(9) 0.0454(13) 0.0296(10) -0.0068(9) 0.0024(8) -0.0104(9)
C9 0.0237(9) 0.0453(12) 0.0352(11) -0.0026(10) 0.0033(8) -0.0083(9)
C10 0.0179(8) 0.0421(12) 0.0409(11) -0.0034(10) 0.0009(7) 0.0025(8)
C11 0.0219(8) 0.0271(9) 0.0180(7) 0.0029(7) 0.0011(6) 0.0018(7)
C12 0.0235(8) 0.0239(8) 0.0250(8) 0.0032(7) 0.0050(6) 0.0008(7)
C13 0.0211(7) 0.0216(8) 0.0186(7) -0.0002(6) 0.0067(6) 0.0006(6)
C14 0.0259(8) 0.0233(9) 0.0206(8) 0.0003(7) 0.0078(6) 0.0009(7)
C15 0.0348(10) 0.0355(11) 0.0215(8) 0.0020(8) 0.0055(7) 0.0110(8)
C16 0.0243(9) 0.0560(14) 0.0213(8) -0.0107(9) 0.0012(7) 0.0092(9)
C17 0.0231(8) 0.0412(11) 0.0308(10) -0.0140(9) 0.0066(7) -0.0036(8)
C18 0.0261(8) 0.0238(9) 0.0291(9) -0.0038(7) 0.0102(7) -0.0040(7)
N1 0.0198(7) 0.0334(9) 0.0244(7) -0.0009(7) 0.0016(6) 0.0021(6)
O1 0.0209(6) 0.0404(8) 0.0245(6) -0.0014(6) 0.0037(5) 0.0000(6)
O2 0.0363(8) 0.0306(8) 0.0407(8) -0.0005(6) 0.0005(6) 0.0101(6)

loop_
_atom_type_symbol
_atom_type_description
_atom_type_scat_dispersion_real
_atom_type_scat_dispersion_imag
_atom_type_scat_source
C C 0.0033 0.0016 'International Tables Vol C Tables 4.2.6.8 and 6.1.1.4'
H H 0.0000 0.0000 'International Tables Vol C Tables 4.2.6.8 and 6.1.1.4'
N N 0.0061 0.0033 'International Tables Vol C Tables 4.2.6.8 and 6.1.1.4'
O O 0.0106 0.0060 'International Tables Vol C Tables 4.2.6.8 and 6.1.1.4'

loop_
_citation_id
_citation_doi
_citation_year
1 10.1002/ejoc.201300510 2013

loop_
_geom_angle_atom_site_label_1
_geom_angle_atom_site_label_2
_geom_angle_atom_site_label_3
_geom_angle
_geom_angle_site_symmetry_1
_geom_angle_site_symmetry_3
_geom_angle_publ_flag
C6 C1 C2 118.7(2) . . ?
C6 C1 C7 120.38(19) . . ?
C2 C1 C7 120.85(19) . . ?
C3 C2 C1 120.2(2) . . ?
C3 C2 H2 119.9 . . ?
C1 C2 H2 119.9 . . ?
C2 C3 C4 119.8(2) . . ?
C2 C3 H3 120.1 . . ?
C4 C3 H3 120.1 . . ?
C5 C4 C3 120.0(2) . . ?
C5 C4 H4 120.0 . . ?
C3 C4 H4 120.0 . . ?
C4 C5 C6 120.1(2) . . ?
C4 C5 H5 119.9 . . ?
C6 C5 H5 119.9 . . ?
C1 C6 C5 121.1(2) . . ?
C1 C6 H6 119.5 . . ?
C5 C6 H6 119.5 . . ?
C11 C7 C1 111.34(16) . . ?
C11 C7 C8 114.06(17) . . ?
C1 C7 C8 112.07(16) . . ?
C11 C7 H7 106.2 . . ?
C1 C7 H7 106.2 . . ?
C8 C7 H7 106.2 . . ?
C9 C8 C7 110.12(17) . . ?
C9 C8 H8A 109.6 . . ?
C7 C8 H8A 109.6 . . ?
C9 C8 H8B 109.6 . . ?
C7 C8 H8B 109.6 . . ?
H8A C8 H8B 108.2 . . ?
C10 C9 C8 109.88(18) . . ?
C10 C9 H9A 109.7 . . ?
C8 C9 H9A 109.7 . . ?
C10 C9 H9B 109.7 . . ?
C8 C9 H9B 109.7 . . ?
H9A C9 H9B 108.2 . . ?
N1 C10 C9 110.44(17) . . ?
N1 C10 H10A 109.6 . . ?
C9 C10 H10A 109.6 . . ?
N1 C10 H10B 109.6 . . ?
C9 C10 H10B 109.6 . . ?
H10A C10 H10B 108.1 . . ?
O1 C11 N1 121.04(17) . . ?
O1 C11 C7 121.45(17) . . ?
N1 C11 C7 117.37(16) . . ?
O2 C12 N1 120.22(18) . . ?
O2 C12 C13 121.55(18) . . ?
N1 C12 C13 117.90(16) . . ?
C14 C13 C18 120.02(17) . . ?
C14 C13 C12 120.47(16) . . ?
C18 C13 C12 119.15(17) . . ?
C15 C14 C13 119.63(18) . . ?
C15 C14 H14 120.2 . . ?
C13 C14 H14 120.2 . . ?
C14 C15 C16 120.1(2) . . ?
C14 C15 H15 120.0 . . ?
C16 C15 H15 120.0 . . ?
C17 C16 C15 120.40(18) . . ?
C17 C16 H16 119.8 . . ?
C15 C16 H16 119.8 . . ?
C18 C17 C16 119.60(19) . . ?
C18 C17 H17 120.2 . . ?
C16 C17 H17 120.2 . . ?
C17 C18 C13 120.24(19) . . ?
C17 C18 H18 119.9 . . ?
C13 C18 H18 119.9 . . ?
C11 N1 C12 120.33(15) . . ?
C11 N1 C10 121.26(16) . . ?
C12 N1 C10 116.58(16) . . ?

loop_
_geom_bond_atom_site_label_1
_geom_bond_atom_site_label_2
_geom_bond_distance
_geom_bond_site_symmetry_2
_geom_bond_publ_flag
C1 C6 1.385(3) . ?
C1 C2 1.401(3) . ?
C1 C7 1.527(3) . ?
C2 C3 1.394(4) . ?
C2 H2 0.9500 . ?
C3 C4 1.403(4) . ?
C3 H3 0.9500 . ?
C4 C5 1.363(4) . ?
C4 H4 0.9500 . ?
C5 C6 1.398(3) . ?
C5 H5 0.9500 . ?
C6 H6 0.9500 . ?
C7 C11 1.527(3) . ?
C7 C8 1.529(3) . ?
C7 H7 1.0000 . ?
C8 C9 1.521(3) . ?
C8 H8A 0.9900 . ?
C8 H8B 0.9900 . ?
C9 C10 1.505(3) . ?
C9 H9A 0.9900 . ?
C9 H9B 0.9900 . ?
C10 N1 1.491(2) . ?
C10 H10A 0.9900 . ?
C10 H10B 0.9900 . ?
C11 O1 1.222(2) . ?
C11 N1 1.396(2) . ?
C12 O2 1.220(2) . ?
C12 N1 1.407(3) . ?
C12 C13 1.489(3) . ?
C13 C14 1.393(2) . ?
C13 C18 1.394(3) . ?
C14 C15 1.388(3) . ?
C14 H14 0.9500 . ?
C15 C16 1.391(3) . ?
C15 H15 0.9500 . ?
C16 C17 1.388(4) . ?
C16 H16 0.9500 . ?
C17 C18 1.386(3) . ?
C17 H17 0.9500 . ?
C18 H18 0.9500 . ?

loop_
_geom_torsion_atom_site_label_1
_geom_torsion_atom_site_label_2
_geom_torsion_atom_site_label_3
_geom_torsion_atom_site_label_4
_geom_torsion
_geom_torsion_site_symmetry_1
_geom_torsion_site_symmetry_2
_geom_torsion_site_symmetry_3
_geom_torsion_site_symmetry_4
_geom_torsion_publ_flag
C6 C1 C2 C3 -0.1(3) . . . . ?
C7 C1 C2 C3 -176.6(2) . . . . ?
C1 C2 C3 C4 0.5(4) . . . . ?
C2 C3 C4 C5 -1.2(4) . . . . ?
C3 C4 C5 C6 1.6(4) . . . . ?
C2 C1 C6 C5 0.5(3) . . . . ?
C7 C1 C6 C5 176.9(2) . . . . ?
C4 C5 C6 C1 -1.2(4) . . . . ?
C6 C1 C7 C11 57.7(2) . . . . ?
C2 C1 C7 C11 -125.9(2) . . . . ?
C6 C1 C7 C8 -71.4(3) . . . . ?
C2 C1 C7 C8 105.0(2) . . . . ?
C11 C7 C8 C9 46.5(2) . . . . ?
C1 C7 C8 C9 174.18(19) . . . . ?
C7 C8 C9 C10 -61.2(2) . . . . ?
C8 C9 C10 N1 56.8(2) . . . . ?
C1 C7 C11 O1 26.4(2) . . . . ?
C8 C7 C11 O1 154.46(18) . . . . ?
C1 C7 C11 N1 -157.80(17) . . . . ?
C8 C7 C11 N1 -29.8(2) . . . . ?
O2 C12 C13 C14 -131.9(2) . . . . ?
N1 C12 C13 C14 41.5(2) . . . . ?
O2 C12 C13 C18 41.2(3) . . . . ?
N1 C12 C13 C18 -145.42(17) . . . . ?
C18 C13 C14 C15 -1.1(2) . . . . ?
C12 C13 C14 C15 171.86(17) . . . . ?
C13 C14 C15 C16 1.2(3) . . . . ?
C14 C15 C16 C17 0.1(3) . . . . ?
C15 C16 C17 C18 -1.5(3) . . . . ?
C16 C17 C18 C13 1.5(3) . . . . ?
C14 C13 C18 C17 -0.2(3) . . . . ?
C12 C13 C18 C17 -173.30(17) . . . . ?
O1 C11 N1 C12 7.4(3) . . . . ?
C7 C11 N1 C12 -168.38(16) . . . . ?
O1 C11 N1 C10 -156.62(19) . . . . ?
C7 C11 N1 C10 27.6(3) . . . . ?
O2 C12 N1 C11 -142.66(19) . . . . ?
C13 C12 N1 C11 43.8(2) . . . . ?
O2 C12 N1 C10 22.1(3) . . . . ?
C13 C12 N1 C10 -151.40(17) . . . . ?
C9 C10 N1 C11 -41.2(3) . . . . ?
C9 C10 N1 C12 154.17(18) . . . . ?
